data_1547823
loop_
_publ_author_name
'Hurtak, Jessica A.'
'McDonald, Frank E.'

_publ_section_title
;
 Synthesis of the ABC Substructure of Brevenal by Sequential exo-Mode
 Oxacyclizations of Acyclic Polyene Precursors.
;
_journal_issue 22
_journal_name_full 'Organic letters'
_journal_page_first 6036
_journal_page_last 6039
_journal_paper_doi 10.1021/acs.orglett.7b02538
_journal_volume 19
_journal_year 2017
_chemical_absolute_configuration rm
_chemical_formula_moiety 'C16 H26 O7, 0.25(H2 O)'
_chemical_formula_sum 'C16 H26.5 O7.25'
_chemical_formula_weight 334.87
_space_group_crystal_system monoclinic
_space_group_IT_number 5
_space_group_name_Hall 'I 2y'
_space_group_name_H-M_alt 'I 1 2 1'
_symmetry_space_group_name_Hall 'I 2y'
_symmetry_space_group_name_H-M 'I 1 2 1'
_atom_sites_solution_hydrogens mixed
_atom_sites_solution_primary dual
_audit_creation_date 2017-08-15
_audit_creation_method
;
Olex2 1.2-dev
(compiled 2017.07.20 svn.r3457 for OlexSys, GUI svn.r5370)
;
_cell_angle_alpha 90
_cell_angle_beta 95.908(8)
_cell_angle_gamma 90
_cell_formula_units_Z 8
_cell_length_a 19.911(10)
_cell_length_b 5.551(3)
_cell_length_c 30.35(2)
_cell_measurement_reflns_used 9891
_cell_measurement_temperature 110(2)
_cell_measurement_theta_max 28.323
_cell_measurement_theta_min 2.362
_cell_volume 3337(3)
_computing_cell_refinement 'SAINT v8.34A (Bruker, 2013)'
_computing_data_collection 'APEX2 v2014.1-1 (Bruker, 2014)'
_computing_data_reduction 'SAINT v8.34A (Bruker, 2013)'
_computing_molecular_graphics 'Olex2 (Dolomanov et al., 2009)'
_computing_publication_material 'Olex2 (Dolomanov et al., 2009)'
_computing_structure_refinement 'SHELXL-2014/7 (Sheldrick, 2014)'
_computing_structure_solution 'SHELXT-2014/4 (Sheldrick, 2015)'
_diffrn_ambient_temperature 110(2)
_diffrn_measured_fraction_theta_full 1.000
_diffrn_measured_fraction_theta_max 0.994
_diffrn_measurement_device_type 'Bruker APEX-II CCD'
_diffrn_measurement_method '\f and \w scans with a narrow frame width'
_diffrn_radiation_monochromator graphite
_diffrn_radiation_type MoK\a
_diffrn_radiation_wavelength 0.71073
_diffrn_reflns_av_R_equivalents 0.0417
_diffrn_reflns_av_unetI/netI 0.0677
_diffrn_reflns_Laue_measured_fraction_full 1.000
_diffrn_reflns_Laue_measured_fraction_max 0.994
_diffrn_reflns_limit_h_max 26
_diffrn_reflns_limit_h_min -24
_diffrn_reflns_limit_k_max 7
_diffrn_reflns_limit_k_min -7
_diffrn_reflns_limit_l_max 40
_diffrn_reflns_limit_l_min -40
_diffrn_reflns_number 16419
_diffrn_reflns_point_group_measured_fraction_full 0.987
_diffrn_reflns_point_group_measured_fraction_max 0.960
_diffrn_reflns_theta_full 25.242
_diffrn_reflns_theta_max 28.344
_diffrn_reflns_theta_min 1.170
_diffrn_source 'fine-focus sealed tube'
_diffrn_source_current 35
_diffrn_source_voltage 45
_diffrn_standards_number 0
_exptl_absorpt_coefficient_mu 0.105
_exptl_absorpt_correction_T_max 0.7457
_exptl_absorpt_correction_T_min 0.5298
_exptl_absorpt_correction_type multi-scan
_exptl_absorpt_process_details
'SADABS-2014/5 (Bruker,2014/5) was used for absorption correction. wR2(int) was 0.1441 before and 0.0541 after correction. The Ratio of minimum to maximum transmission is 0.7105. The \l/2 correction factor is 0.00150.'
_exptl_crystal_colour colourless
_exptl_crystal_colour_primary colourless
_exptl_crystal_density_diffrn 1.333
_exptl_crystal_description needle
_exptl_crystal_F_000 1444
_exptl_crystal_recrystallization_method
'The material was recrystallised from a mixture of benzene and heptane by slow evaporation'
_exptl_crystal_size_max 0.55
_exptl_crystal_size_mid 0.191
_exptl_crystal_size_min 0.085
_refine_diff_density_max 0.319
_refine_diff_density_min -0.245
_refine_diff_density_rms 0.055
_refine_ls_abs_structure_details
;
 Flack x determined using 2110 quotients [(I+)-(I-)]/[(I+)+(I-)]
 (Parsons, Flack and Wagner, Acta Cryst. B69 (2013) 249-259).
;
_refine_ls_abs_structure_Flack 0.2(6)
_refine_ls_extinction_method none
_refine_ls_goodness_of_fit_ref 1.064
_refine_ls_hydrogen_treatment mixed
_refine_ls_matrix_type full
_refine_ls_number_parameters 539
_refine_ls_number_reflns 8035
_refine_ls_number_restraints 88
_refine_ls_restrained_S_all 1.058
_refine_ls_R_factor_all 0.0694
_refine_ls_R_factor_gt 0.0530
_refine_ls_shift/su_max 0.000
_refine_ls_shift/su_mean 0.000
_refine_ls_structure_factor_coef Fsqd
_refine_ls_weighting_details 'w=1/[\s^2^(Fo^2^)+(0.0583P)^2^+0.0791P] where P=(Fo^2^+2Fc^2^)/3'
_refine_ls_weighting_scheme calc
_refine_ls_wR_factor_gt 0.1138
_refine_ls_wR_factor_ref 0.1229
_reflns_Friedel_coverage 0.755
_reflns_Friedel_fraction_full 0.971
_reflns_Friedel_fraction_max 0.918
_reflns_number_gt 6424
_reflns_number_total 8035
_reflns_threshold_expression 'I > 2\s(I)'
_cod_data_source_file ol7b02538_si_004.cif
_cod_data_source_block jah-7-208-1_i-monocl
_cod_depositor_comments
;
Adding full bibliography for 1547823--1547824.cif.

2019-03-26
Z value and formula fixed to values more according to usual
chemical conventions.                 miguel
;
_cod_original_formula_sum 'C64 H106 O29'
_cod_original_formula_weight 1339.48
_cod_original_formula_moiety '4(C16 H26 O7), H2 O'
_cod_original_formula_units_Z 2
_cod_database_code 1547823
_shelx_shelxl_version_number 2014/7
_shelx_space_group_comment
;
The symmetry employed for this shelxl refinement is uniquely defined
by the following loop, which should always be used as a source of
symmetry information in preference to the above space-group names.
They are only intended as comments.
;
_shelx_estimated_absorpt_t_max 0.991
_shelx_estimated_absorpt_t_min 0.945
_olex2_refinement_description
;
1. Fixed Uiso
 At 1.2 times of:
  All H(H) groups
 At 1.5 times of:
  All C(H,H,H) groups
2. Restrained distances
 O5B-H5B
 0.95 with sigma of 0.01
 C13B-H13A
 0.99 with sigma of 0.01
 C7-H7B
 0.99 with sigma of 0.01
 O5-H5
 0.975 with sigma of 0.01
 O1W-H1W
 0.975 with sigma of 0.01
 C10B-H10A \\sim C10B-H10B \\sim C5B-H5BA
 with sigma of 0.005
 C16B-H16B \\sim C16B-H16A \\sim C4B-H4B
 with sigma of 0.005
 C13B-H13A \\sim C13B-H13B
 with sigma of 0.002
 C9B-H9BA \\sim C9B-H9BB
 with sigma of 0.002
 C8B-H8BA \\sim C8B-H8BB
 with sigma of 0.002
 C3B-H3B \\sim C2B-H2B
 with sigma of 0.002
 C8-H8A \\sim C8-H8B \\sim C7-H7A \\sim C7-H7B \\sim C9-H9B \\sim C9-H9A
 with sigma of 0.002
 C5-H5A \\sim C2-H2 \\sim C4-H4 \\sim C3-H3
 with sigma of 0.002
 C10-H10D \\sim C10-H10C \\sim C16-H16D \\sim C16-H16C \\sim C13-H13D \\sim
C13-H13C
 with sigma of 0.002
 C12-H12F \\sim C11-H11D \\sim C11-H11E \\sim C11-H11F \\sim C12-H12D \\sim
C12-H12E \\sim C15-H15D ~
 C15-H15E \\sim C15-H15F
 with sigma of 0.002
3. Uiso/Uaniso restraints and constraints
Uiso(H10B) = Uiso(H10A) = Uiso(H5BA)
Uiso(H16B) = Uiso(H16A) = Uiso(H4B)
Uiso(H13A) = Uiso(H13B)
Uiso(H4B) = Uiso(H3B)
Uiso(H7BA) = Uiso(H7BB)
Uiso(H8BA) = Uiso(H8BB)
Uiso(H7A) = Uiso(H7B) = Uiso(H8B) = Uiso(H9A) = Uiso(H8A) = Uiso(H9B)
Uiso(H5A) = Uiso(H4) = Uiso(H2) = Uiso(H3)
Uiso(H16D) = Uiso(H16C) = Uiso(H10D) = Uiso(H10C) = Uiso(H13D) = Uiso(H13C)
Uiso(H15E) = Uiso(H15D) = Uiso(H11D) = Uiso(H11E) = Uiso(H11F) = Uiso(H12E) =
Uiso(H12F) = Uiso(H12D) = Uiso(H15F)
Uiso(H3B) = Uiso(H2B) = Uiso(H10B) = Uiso(H10A) = Uiso(H4B) = Uiso(H5BA) =
Uiso(H7BB) = Uiso(H7BA) = Uiso(H8BA) = Uiso(H8BB) = Uiso(H9BA) = Uiso(H9BB)
4.a Idealised Me refined as rotating group:
 C12(H12D,H12E,H12F), C12B(H12A,H12B,H12C), C11B(H11A,H11B,H11C), C11(H11D,
 H11E,H11F), C15(H15D,H15E,H15F), C15B(H15A,H15B,H15C)
;
_olex2_exptl_crystal_mounting_method 'The crystal was mounted on a loop with paratone oil'
_olex2_submission_original_sample_id jah-7-208-1
_olex2_submission_special_instructions 'No special instructions were received'

loop_
_space_group_symop_operation_xyz
'x, y, z'
'-x, y, -z'
'x+1/2, y+1/2, z+1/2'
'-x+1/2, y+1/2, -z+1/2'

loop_
_atom_site_label
_atom_site_type_symbol
_atom_site_fract_x
_atom_site_fract_y
_atom_site_fract_z
_atom_site_U_iso_or_equiv
_atom_site_adp_type
_atom_site_occupancy
_atom_site_site_symmetry_order
_atom_site_calc_flag
_atom_site_refinement_flags_posn
_atom_site_refinement_flags_adp
_atom_site_refinement_flags_occupancy
O4B O 0.44141(10) 0.4033(4) 0.59570(7) 0.0189(4) Uani 1 1 d . . .
O1W O 0.5000 0.4182(6) 0.5000 0.0188(6) Uani 1 2 d DS T P
O3B O 0.39742(9) 0.2566(4) 0.68346(6) 0.0189(4) Uani 1 1 d . . .
O1B O 0.55552(10) 0.3824(4) 0.74828(7) 0.0233(5) Uani 1 1 d . . .
O4 O 0.79366(10) 0.4926(4) 0.92954(7) 0.0201(5) Uani 1 1 d . . .
O1 O 0.60575(10) 0.2714(4) 1.01813(7) 0.0227(5) Uani 1 1 d . . .
O3 O 0.66338(9) 0.2265(4) 0.90923(7) 0.0198(5) Uani 1 1 d . . .
O5B O 0.53080(11) 0.0687(4) 0.56010(7) 0.0235(5) Uani 1 1 d D . .
O5 O 0.89658(10) 0.2257(5) 0.97896(7) 0.0225(5) Uani 1 1 d D . .
O2B O 0.58758(10) 0.5864(5) 0.68851(7) 0.0260(5) Uani 1 1 d . . .
O6 O 0.49402(11) -0.0787(5) 0.86262(7) 0.0295(6) Uani 1 1 d . . .
O7B O 0.36350(12) -0.1455(5) 0.74735(9) 0.0331(6) Uani 1 1 d . . .
O2 O 0.69323(11) 0.5235(5) 1.03729(8) 0.0332(6) Uani 1 1 d . . .
O6B O 0.31472(12) 0.0997(6) 0.79276(8) 0.0401(7) Uani 1 1 d . . .
O7 O 0.58485(12) -0.2607(5) 0.89631(8) 0.0368(6) Uani 1 1 d . . .
C14B C 0.36100(15) 0.0432(7) 0.76561(10) 0.0255(7) Uani 1 1 d . . .
C4 C 0.62382(15) 0.1617(6) 0.94381(11) 0.0210(7) Uani 1 1 d D . .
C14 C 0.54784(15) -0.0925(6) 0.89301(10) 0.0226(7) Uani 1 1 d . . .
C5 C 0.72922(15) 0.1245(6) 0.91069(10) 0.0189(6) Uani 1 1 d D . .
C6 C 0.78065(14) 0.2536(6) 0.94400(10) 0.0187(6) Uani 1 1 d . . .
C5B C 0.40713(15) 0.0990(6) 0.64736(10) 0.0193(6) Uani 1 1 d D . .
C1B C 0.60977(15) 0.5182(6) 0.73347(10) 0.0230(7) Uani 1 1 d . . .
C4B C 0.44602(14) 0.2367(6) 0.72108(10) 0.0193(6) Uani 1 1 d D . .
C3B C 0.49588(15) 0.4399(6) 0.72028(10) 0.0197(6) Uani 1 1 d D . .
C9 C 0.74785(16) 0.1443(6) 0.86337(11) 0.0224(7) Uani 1 1 d D . .
C2B C 0.52228(14) 0.4840(6) 0.67596(10) 0.0191(6) Uani 1 1 d D . .
C6B C 0.46273(15) 0.1893(6) 0.61935(10) 0.0191(6) Uani 1 1 d . . .
C3 C 0.62679(15) 0.3617(6) 0.97779(11) 0.0214(7) Uani 1 1 d D . .
C10 C 0.75549(14) 0.2854(6) 0.98949(10) 0.0199(7) Uani 1 1 d D . .
C10B C 0.52799(14) 0.2632(6) 0.64742(10) 0.0192(6) Uani 1 1 d D . .
C2 C 0.69731(15) 0.4600(6) 0.99174(11) 0.0228(7) Uani 1 1 d D . .
C16 C 0.84634(15) 0.1092(6) 0.94965(10) 0.0207(6) Uani 1 1 d D . .
C13B C 0.40920(15) 0.2488(7) 0.76218(10) 0.0226(7) Uani 1 1 d D . .
C13 C 0.55282(15) 0.1233(7) 0.92240(11) 0.0241(7) Uani 1 1 d D . .
C9B C 0.33884(15) 0.0832(7) 0.62024(11) 0.0230(7) Uani 1 1 d D . .
C16B C 0.48024(16) -0.0073(6) 0.58673(10) 0.0223(7) Uani 1 1 d D . .
C8B C 0.32182(16) 0.3161(7) 0.59628(11) 0.0249(7) Uani 1 1 d D . .
C7B C 0.37839(16) 0.3842(7) 0.56899(11) 0.0239(7) Uani 1 1 d . . .
C7 C 0.81337(16) 0.5089(6) 0.88543(11) 0.0226(7) Uani 1 1 d D . .
C8 C 0.75952(17) 0.4055(7) 0.85205(11) 0.0269(7) Uani 1 1 d D . .
C1 C 0.63147(15) 0.4349(7) 1.05147(11) 0.0262(7) Uani 1 1 d . . .
C12 C 0.58336(18) 0.6427(7) 1.05495(12) 0.0321(8) Uani 1 1 d D . .
H12D H 0.5764 0.7283 1.0259 0.050(4) Uiso 1 1 calc DGR . .
H12E H 0.6028 0.7571 1.0783 0.050(4) Uiso 1 1 calc DGR . .
H12F H 0.5392 0.5804 1.0630 0.050(4) Uiso 1 1 calc DGR . .
C12B C 0.62203(17) 0.7431(7) 0.76070(11) 0.0293(7) Uani 1 1 d . . .
H12A H 0.5798 0.8412 0.7589 0.044 Uiso 1 1 calc GR . .
H12B H 0.6588 0.8392 0.7491 0.044 Uiso 1 1 calc GR . .
H12C H 0.6357 0.6984 0.7922 0.044 Uiso 1 1 calc GR . .
C11B C 0.67072(16) 0.3599(7) 0.73426(12) 0.0287(8) Uani 1 1 d . . .
H11A H 0.6827 0.2975 0.7649 0.043 Uiso 1 1 calc GR . .
H11B H 0.7094 0.4549 0.7248 0.043 Uiso 1 1 calc GR . .
H11C H 0.6608 0.2217 0.7135 0.043 Uiso 1 1 calc GR . .
C11 C 0.64658(18) 0.3010(8) 1.09412(11) 0.0342(9) Uani 1 1 d D . .
H11D H 0.6038 0.2339 1.1036 0.050(4) Uiso 1 1 calc DGR . .
H11E H 0.6674 0.4133 1.1174 0.050(4) Uiso 1 1 calc DGR . .
H11F H 0.6786 0.1665 1.0899 0.050(4) Uiso 1 1 calc DGR . .
C15 C 0.48135(19) -0.2908(8) 0.83583(12) 0.0354(9) Uani 1 1 d D . .
H15D H 0.4462 -0.2545 0.8108 0.050(4) Uiso 1 1 calc DGR . .
H15E H 0.4651 -0.4233 0.8543 0.050(4) Uiso 1 1 calc DGR . .
H15F H 0.5240 -0.3419 0.8238 0.050(4) Uiso 1 1 calc DGR . .
C15B C 0.2655(2) -0.0849(10) 0.79964(16) 0.0564(13) Uani 1 1 d . . .
H15A H 0.2510 -0.1664 0.7709 0.085 Uiso 1 1 calc GR . .
H15B H 0.2255 -0.0098 0.8115 0.085 Uiso 1 1 calc GR . .
H15C H 0.2862 -0.2061 0.8213 0.085 Uiso 1 1 calc GR . .
H5BA H 0.4198(15) -0.058(4) 0.6581(10) 0.014(2) Uiso 1 1 d D . .
H10A H 0.5592(13) 0.297(6) 0.6264(8) 0.014(2) Uiso 1 1 d D . .
H10B H 0.5437(14) 0.125(5) 0.6643(9) 0.014(2) Uiso 1 1 d D . .
H4B H 0.4723(14) 0.091(4) 0.7204(10) 0.014(2) Uiso 1 1 d D . .
H16A H 0.4407(12) -0.066(6) 0.5690(9) 0.014(2) Uiso 1 1 d D . .
H16B H 0.4964(14) -0.147(5) 0.6035(9) 0.014(2) Uiso 1 1 d D . .
H5B H 0.5155(14) 0.197(4) 0.5417(9) 0.017 Uiso 1 1 d DR . .
H13A H 0.4437(11) 0.250(7) 0.7876(7) 0.018(6) Uiso 1 1 d D . .
H13B H 0.3831(14) 0.398(4) 0.7615(11) 0.018(6) Uiso 1 1 d D . .
H3B H 0.4752(14) 0.583(5) 0.7310(10) 0.014(2) Uiso 1 1 d D . .
H7BA H 0.3712(15) 0.545(7) 0.5559(10) 0.014(2) Uiso 1 1 d . . .
H7BB H 0.3813(15) 0.274(7) 0.5448(10) 0.014(2) Uiso 1 1 d . . .
H9BA H 0.3050(13) 0.039(6) 0.6405(9) 0.014(2) Uiso 1 1 d D . .
H9BB H 0.3408(15) -0.047(5) 0.5983(9) 0.014(2) Uiso 1 1 d D . .
H8BA H 0.3175(15) 0.436(5) 0.6177(9) 0.014(2) Uiso 1 1 d D . .
H8BB H 0.2805(12) 0.306(6) 0.5783(9) 0.014(2) Uiso 1 1 d D . .
H2B H 0.4954(14) 0.601(5) 0.6583(9) 0.014(2) Uiso 1 1 d D . .
H7A H 0.8205(15) 0.683(2) 0.8806(10) 0.015(3) Uiso 1 1 d D . .
H9A H 0.7106(10) 0.073(6) 0.8436(8) 0.015(3) Uiso 1 1 d D . .
H8A H 0.7163(9) 0.490(5) 0.8543(10) 0.015(3) Uiso 1 1 d D . .
H9B H 0.7896(10) 0.053(5) 0.8602(10) 0.015(3) Uiso 1 1 d D . .
H8B H 0.7760(14) 0.409(6) 0.8225(5) 0.015(3) Uiso 1 1 d D . .
H7B H 0.8579(8) 0.433(5) 0.8841(10) 0.015(3) Uiso 1 1 d D . .
H5A H 0.7279(15) -0.037(4) 0.9203(10) 0.016(4) Uiso 1 1 d D . .
H4 H 0.6386(14) 0.018(4) 0.9584(9) 0.016(4) Uiso 1 1 d D . .
H2 H 0.7041(15) 0.601(4) 0.9753(9) 0.016(4) Uiso 1 1 d D . .
H3 H 0.5975(13) 0.487(5) 0.9668(10) 0.016(4) Uiso 1 1 d D . .
H16C H 0.8645(14) 0.080(6) 0.9218(6) 0.015(3) Uiso 1 1 d D . .
H10C H 0.7923(11) 0.348(6) 1.0095(8) 0.015(3) Uiso 1 1 d D . .
H13C H 0.5390(14) 0.262(4) 0.9043(9) 0.015(3) Uiso 1 1 d D . .
H13D H 0.5231(12) 0.099(6) 0.9453(7) 0.015(3) Uiso 1 1 d D . .
H16D H 0.8380(15) -0.045(3) 0.9630(9) 0.015(3) Uiso 1 1 d D . .
H10D H 0.7422(14) 0.130(3) 1.0002(10) 0.015(3) Uiso 1 1 d D . .
H5 H 0.9166(16) 0.352(5) 0.9630(10) 0.030(10) Uiso 1 1 d D . .
H1W H 0.5362(14) 0.531(6) 0.5054(12) 0.037(11) Uiso 1 1 d D . .

loop_
_atom_site_aniso_label
_atom_site_aniso_U_11
_atom_site_aniso_U_22
_atom_site_aniso_U_33
_atom_site_aniso_U_23
_atom_site_aniso_U_13
_atom_site_aniso_U_12
O4B 0.0194(10) 0.0181(11) 0.0189(10) 0.0016(9) -0.0004(8) 0.0012(9)
O1W 0.0160(14) 0.0187(16) 0.0212(15) 0.000 -0.0011(12) 0.000
O3B 0.0176(10) 0.0211(11) 0.0177(10) 0.0001(10) 0.0007(8) 0.0017(9)
O1B 0.0201(11) 0.0270(12) 0.0218(11) 0.0044(10) -0.0028(8) -0.0055(10)
O4 0.0204(10) 0.0171(11) 0.0228(11) 0.0010(10) 0.0023(8) -0.0008(9)
O1 0.0220(11) 0.0220(12) 0.0244(11) -0.0028(10) 0.0032(8) -0.0030(9)
O3 0.0155(10) 0.0215(11) 0.0221(10) 0.0007(10) 0.0007(8) 0.0001(9)
O5B 0.0263(11) 0.0236(12) 0.0216(11) 0.0046(10) 0.0071(9) 0.0080(10)
O5 0.0161(10) 0.0256(12) 0.0253(11) 0.0056(11) -0.0011(8) -0.0011(9)
O2B 0.0223(11) 0.0311(14) 0.0237(11) 0.0076(11) -0.0014(9) -0.0066(10)
O6 0.0282(12) 0.0314(14) 0.0269(12) -0.0024(11) -0.0062(9) -0.0004(11)
O7B 0.0337(13) 0.0235(13) 0.0426(15) 0.0002(12) 0.0067(11) -0.0054(10)
O2 0.0250(12) 0.0443(16) 0.0317(12) -0.0193(12) 0.0100(10) -0.0122(11)
O6B 0.0359(14) 0.0538(18) 0.0334(13) -0.0118(14) 0.0167(11) -0.0189(13)
O7 0.0352(14) 0.0291(14) 0.0435(15) -0.0070(13) -0.0085(11) 0.0031(12)
C14B 0.0221(16) 0.034(2) 0.0202(16) 0.0046(16) -0.0007(12) -0.0023(14)
C4 0.0164(14) 0.0192(16) 0.0270(17) 0.0015(14) -0.0005(12) 0.0000(12)
C14 0.0208(15) 0.0255(18) 0.0215(16) 0.0016(15) 0.0023(12) -0.0052(14)
C5 0.0191(15) 0.0175(16) 0.0198(15) 0.0013(13) 0.0006(11) -0.0009(12)
C6 0.0159(13) 0.0169(15) 0.0231(15) 0.0030(14) 0.0013(11) 0.0004(12)
C5B 0.0218(15) 0.0169(16) 0.0194(15) 0.0003(13) 0.0036(12) 0.0005(12)
C1B 0.0211(15) 0.0263(17) 0.0209(15) 0.0026(15) -0.0016(12) -0.0033(13)
C4B 0.0163(14) 0.0205(16) 0.0204(14) 0.0001(14) -0.0014(11) -0.0008(13)
C3B 0.0188(14) 0.0196(16) 0.0203(15) -0.0003(13) -0.0008(11) 0.0004(12)
C9 0.0192(15) 0.0251(17) 0.0225(16) -0.0014(14) 0.0004(12) 0.0000(13)
C2B 0.0140(14) 0.0211(16) 0.0220(15) 0.0052(14) 0.0007(11) -0.0008(12)
C6B 0.0201(15) 0.0193(16) 0.0183(15) 0.0004(13) 0.0034(12) 0.0027(12)
C3 0.0160(14) 0.0217(17) 0.0262(16) 0.0002(14) 0.0010(12) 0.0006(12)
C10 0.0149(14) 0.0237(17) 0.0206(15) -0.0001(14) 0.0003(11) -0.0034(12)
C10B 0.0167(14) 0.0225(16) 0.0187(15) 0.0053(14) 0.0037(11) 0.0017(13)
C2 0.0202(15) 0.0239(18) 0.0246(17) -0.0042(14) 0.0032(12) -0.0027(13)
C16 0.0180(14) 0.0218(16) 0.0223(16) 0.0032(14) 0.0020(12) 0.0022(13)
C13B 0.0221(15) 0.0256(17) 0.0197(15) 0.0013(15) 0.0008(12) -0.0005(14)
C13 0.0200(16) 0.0260(17) 0.0260(17) 0.0016(15) 0.0012(12) -0.0011(13)
C9B 0.0211(15) 0.0273(18) 0.0208(15) -0.0036(15) 0.0037(12) -0.0055(13)
C16B 0.0272(16) 0.0207(16) 0.0196(15) -0.0007(14) 0.0045(12) 0.0007(13)
C8B 0.0163(15) 0.035(2) 0.0221(16) -0.0043(15) -0.0036(12) 0.0002(13)
C7B 0.0256(16) 0.0246(18) 0.0202(16) 0.0020(15) -0.0043(12) 0.0004(14)
C7 0.0230(15) 0.0214(17) 0.0234(16) 0.0049(14) 0.0028(12) -0.0017(13)
C8 0.0272(17) 0.032(2) 0.0208(16) 0.0046(15) 0.0014(13) -0.0007(15)
C1 0.0198(15) 0.0305(19) 0.0286(17) -0.0068(15) 0.0042(13) -0.0042(14)
C12 0.0344(19) 0.0286(19) 0.0353(19) -0.0060(17) 0.0135(15) -0.0012(15)
C12B 0.0304(17) 0.0251(18) 0.0314(18) -0.0014(17) -0.0015(14) -0.0054(16)
C11B 0.0240(17) 0.032(2) 0.0295(18) 0.0028(16) -0.0007(13) -0.0001(15)
C11 0.0337(19) 0.040(2) 0.0284(18) -0.0076(17) -0.0009(14) -0.0016(16)
C15 0.039(2) 0.038(2) 0.0275(18) -0.0076(18) -0.0049(15) -0.0059(17)
C15B 0.047(2) 0.070(3) 0.056(3) -0.005(3) 0.025(2) -0.028(2)

loop_
_atom_type_symbol
_atom_type_description
_atom_type_scat_dispersion_real
_atom_type_scat_dispersion_imag
_atom_type_scat_source
C C 0.0033 0.0016 'International Tables Vol C Tables 4.2.6.8 and 6.1.1.4'
H H 0.0000 0.0000 'International Tables Vol C Tables 4.2.6.8 and 6.1.1.4'
O O 0.0106 0.0060 'International Tables Vol C Tables 4.2.6.8 and 6.1.1.4'

loop_
_geom_angle_atom_site_label_1
_geom_angle_atom_site_label_2
_geom_angle_atom_site_label_3
_geom_angle
C7B O4B C6B 115.0(2)
C4B O3B C5B 115.7(2)
C3B O1B C1B 107.8(2)
C6 O4 C7 114.9(2)
C1 O1 C3 105.8(2)
C4 O3 C5 117.0(2)
C16B O5B H5B 111.1(18)
C16 O5 H5 108(2)
C2B O2B C1B 109.2(2)
C14 O6 C15 115.0(3)
C1 O2 C2 109.9(2)
C14B O6B C15B 116.3(3)
O7B C14B O6B 124.0(3)
O7B C14B C13B 125.4(3)
O6B C14B C13B 110.5(3)
O3 C4 C3 109.4(3)
O3 C4 C13 106.5(2)
O3 C4 H4 112.9(19)
C3 C4 H4 108(2)
C13 C4 C3 111.5(3)
C13 C4 H4 108.4(19)
O6 C14 C13 111.4(3)
O7 C14 O6 123.2(3)
O7 C14 C13 125.4(3)
O3 C5 C6 112.5(3)
O3 C5 C9 104.7(2)
O3 C5 H5A 109.4(19)
C6 C5 H5A 106(2)
C9 C5 C6 112.0(2)
C9 C5 H5A 112.2(19)
O4 C6 C5 111.1(2)
O4 C6 C10 104.9(3)
O4 C6 C16 109.9(2)
C10 C6 C5 112.9(2)
C10 C6 C16 108.4(2)
C16 C6 C5 109.4(3)
O3B C5B C6B 112.6(3)
O3B C5B C9B 105.5(2)
O3B C5B H5BA 110.3(19)
C6B C5B H5BA 107.7(18)
C9B C5B C6B 111.9(3)
C9B C5B H5BA 108.9(19)
O1B C1B O2B 105.6(2)
O1B C1B C12B 110.5(3)
O1B C1B C11B 108.9(3)
O2B C1B C12B 108.6(3)
O2B C1B C11B 109.8(3)
C11B C1B C12B 113.2(3)
O3B C4B C3B 108.9(3)
O3B C4B C13B 108.1(2)
O3B C4B H4B 112.0(19)
C3B C4B C13B 110.9(3)
C3B C4B H4B 105.5(19)
C13B C4B H4B 111.4(18)
O1B C3B C4B 109.5(3)
O1B C3B C2B 102.8(2)
O1B C3B H3B 109.9(19)
C4B C3B C2B 115.2(3)
C4B C3B H3B 107.9(18)
C2B C3B H3B 111.3(19)
C5 C9 H9A 107.6(18)
C5 C9 H9B 110.2(18)
C8 C9 C5 110.0(3)
C8 C9 H9A 112(2)
C8 C9 H9B 109(2)
H9A C9 H9B 109(3)
O2B C2B C3B 102.5(2)
O2B C2B C10B 110.7(2)
O2B C2B H2B 108.4(19)
C3B C2B H2B 112.2(18)
C10B C2B C3B 115.6(3)
C10B C2B H2B 107.2(19)
O4B C6B C5B 110.7(2)
O4B C6B C10B 104.3(2)
O4B C6B C16B 110.0(2)
C10B C6B C5B 113.2(2)
C10B C6B C16B 108.2(2)
C16B C6B C5B 110.3(3)
O1 C3 C4 109.5(3)
O1 C3 C2 103.4(2)
O1 C3 H3 109.7(19)
C4 C3 C2 115.0(3)
C4 C3 H3 109(2)
C2 C3 H3 111(2)
C6 C10 H10C 108.2(18)
C6 C10 H10D 109.1(19)
C2 C10 C6 115.9(3)
C2 C10 H10C 106(2)
C2 C10 H10D 108.5(18)
H10C C10 H10D 109(3)
C2B C10B C6B 115.2(2)
C2B C10B H10A 108(2)
C2B C10B H10B 113(2)
C6B C10B H10A 104.6(18)
C6B C10B H10B 107(2)
H10A C10B H10B 108(3)
O2 C2 C3 102.3(2)
O2 C2 C10 108.6(3)
O2 C2 H2 109(2)
C3 C2 H2 109.1(19)
C10 C2 C3 116.4(3)
C10 C2 H2 110.7(19)
O5 C16 C6 111.7(3)
O5 C16 H16C 108.7(18)
O5 C16 H16D 106.2(19)
C6 C16 H16C 112.6(18)
C6 C16 H16D 109.2(18)
H16C C16 H16D 108(3)
C14B C13B C4B 113.0(3)
C14B C13B H13A 111(2)
C14B C13B H13B 107.7(19)
C4B C13B H13A 106.9(17)
C4B C13B H13B 109(2)
H13A C13B H13B 110(3)
C4 C13 H13C 109.4(19)
C4 C13 H13D 109.1(18)
C14 C13 C4 111.9(3)
C14 C13 H13C 107.5(19)
C14 C13 H13D 108(2)
H13C C13 H13D 111(3)
C5B C9B H9BA 107.9(17)
C5B C9B H9BB 108.2(18)
C8B C9B C5B 110.9(3)
C8B C9B H9BA 112.3(19)
C8B C9B H9BB 109.0(18)
H9BA C9B H9BB 108(3)
O5B C16B C6B 112.2(3)
O5B C16B H16A 111.7(18)
O5B C16B H16B 108.8(18)
C6B C16B H16A 111.8(19)
C6B C16B H16B 108.4(18)
H16A C16B H16B 104(3)
C9B C8B C7B 109.6(3)
C9B C8B H8BA 107.9(19)
C9B C8B H8BB 112(2)
C7B C8B H8BA 109.1(19)
C7B C8B H8BB 110.6(18)
H8BA C8B H8BB 108(3)
O4B C7B C8B 111.6(3)
O4B C7B H7BA 104.2(19)
O4B C7B H7BB 111.3(18)
C8B C7B H7BA 111.3(17)
C8B C7B H7BB 111.4(19)
H7BA C7B H7BB 107(3)
O4 C7 C8 111.0(3)
O4 C7 H7A 105.0(18)
O4 C7 H7B 110.2(18)
C8 C7 H7A 111.9(19)
C8 C7 H7B 112.8(19)
H7A C7 H7B 106(3)
C9 C8 H8A 106.4(19)
C9 C8 H8B 107(2)
C7 C8 C9 109.1(3)
C7 C8 H8A 109.7(19)
C7 C8 H8B 108.8(18)
H8A C8 H8B 115(3)
O1 C1 O2 105.3(2)
O1 C1 C12 110.8(3)
O1 C1 C11 109.0(3)
O2 C1 C12 109.2(3)
O2 C1 C11 109.2(3)
C11 C1 C12 113.0(3)
C1 C12 H12D 109.5
C1 C12 H12E 109.5
C1 C12 H12F 109.5
H12D C12 H12E 109.5
H12D C12 H12F 109.5
H12E C12 H12F 109.5
C1B C12B H12A 109.5
C1B C12B H12B 109.5
C1B C12B H12C 109.5
H12A C12B H12B 109.5
H12A C12B H12C 109.5
H12B C12B H12C 109.5
C1B C11B H11A 109.5
C1B C11B H11B 109.5
C1B C11B H11C 109.5
H11A C11B H11B 109.5
H11A C11B H11C 109.5
H11B C11B H11C 109.5
C1 C11 H11D 109.5
C1 C11 H11E 109.5
C1 C11 H11F 109.5
H11D C11 H11E 109.5
H11D C11 H11F 109.5
H11E C11 H11F 109.5
O6 C15 H15D 109.5
O6 C15 H15E 109.5
O6 C15 H15F 109.5
H15D C15 H15E 109.5
H15D C15 H15F 109.5
H15E C15 H15F 109.5
O6B C15B H15A 109.5
O6B C15B H15B 109.5
O6B C15B H15C 109.5
H15A C15B H15B 109.5
H15A C15B H15C 109.5
H15B C15B H15C 109.5

loop_
_geom_bond_atom_site_label_1
_geom_bond_atom_site_label_2
_geom_bond_distance
O4B C6B 1.430(4)
O4B C7B 1.426(4)
O1W H1W 0.955(14)
O3B C5B 1.431(4)
O3B C4B 1.423(3)
O1B C1B 1.427(4)
O1B C3B 1.424(4)
O4 C6 1.429(4)
O4 C7 1.436(4)
O1 C3 1.425(4)
O1 C1 1.415(4)
O3 C4 1.422(4)
O3 C5 1.424(4)
O5B C16B 1.418(4)
O5B H5B 0.938(13)
O5 C16 1.424(4)
O5 H5 0.961(14)
O2B C1B 1.441(4)
O2B C2B 1.434(4)
O6 C14 1.342(4)
O6 C15 1.438(5)
O7B C14B 1.188(4)
O2 C2 1.437(4)
O2 C1 1.431(4)
O6B C14B 1.335(4)
O6B C15B 1.447(5)
O7 C14 1.187(4)
C14B C13B 1.502(5)
C4 C3 1.512(5)
C4 C13 1.509(4)
C4 H4 0.944(18)
C14 C13 1.491(5)
C5 C6 1.540(4)
C5 C9 1.524(4)
C5 H5A 0.944(18)
C6 C10 1.527(4)
C6 C16 1.529(4)
C5B C6B 1.547(4)
C5B C9B 1.518(4)
C5B H5BA 0.955(19)
C1B C12B 1.503(5)
C1B C11B 1.496(5)
C4B C3B 1.504(4)
C4B C13B 1.512(4)
C4B H4B 0.965(19)
C3B C2B 1.514(4)
C3B H3B 0.97(2)
C9 C8 1.513(5)
C9 H9A 0.987(10)
C9 H9B 0.987(10)
C2B C10B 1.512(5)
C2B H2B 0.97(2)
C6B C10B 1.535(4)
C6B C16B 1.537(4)
C3 C2 1.525(4)
C3 H3 0.944(18)
C10 C2 1.517(5)
C10 H10C 0.968(13)
C10 H10D 0.968(13)
C10B H10A 0.955(19)
C10B H10B 0.956(19)
C2 H2 0.944(18)
C16 H16C 0.968(13)
C16 H16D 0.968(13)
C13B H13A 0.978(12)
C13B H13B 0.978(12)
C13 H13C 0.968(13)
C13 H13D 0.968(13)
C9B C8B 1.505(5)
C9B H9BA 0.99(2)
C9B H9BB 0.99(2)
C16B H16A 0.963(19)
C16B H16B 0.964(19)
C8B C7B 1.513(5)
C8B H8BA 0.94(2)
C8B H8BB 0.94(2)
C7B H7BA 0.98(4)
C7B H7BB 0.96(3)
C7 C8 1.511(5)
C7 H7A 0.987(10)
C7 H7B 0.988(9)
C8 H8A 0.987(10)
C8 H8B 0.987(10)
C1 C12 1.510(5)
C1 C11 1.496(5)
C12 H12D 0.9991
C12 H12E 0.9991
C12 H12F 0.9991
C12B H12A 0.9991
C12B H12B 0.9991
C12B H12C 0.9991
C11B H11A 0.9991
C11B H11B 0.9991
C11B H11C 0.9991
C11 H11D 0.9991
C11 H11E 0.9991
C11 H11F 0.9991
C15 H15D 0.9991
C15 H15E 0.9991
C15 H15F 0.9991
C15B H15A 0.9991
C15B H15B 0.9991
C15B H15C 0.9991

loop_
_geom_hbond_atom_site_label_D
_geom_hbond_atom_site_label_H
_geom_hbond_atom_site_label_A
_geom_hbond_distance_DH
_geom_hbond_distance_HA
_geom_hbond_distance_DA
_geom_hbond_angle_DHA
_geom_hbond_site_symmetry_A
O5B H5B O1W 0.938(13) 1.766(15) 2.690(3) 168(3) .
O5 H5 O5B 0.961(14) 1.786(15) 2.734(3) 168(3) 4_656
O1W H1W O5 0.955(14) 1.749(14) 2.700(3) 174(4) 4_656
